data_7230324
loop_
_publ_author_name
'Sugiyama, Haruki'
'Uekusa, Hidehiro'

_publ_section_title
;
 Relationship between crystal structures and photochromic properties of
 N-salicylideneaminopyridine derivatives
;
_journal_issue 15
_journal_name_full CrystEngComm
_journal_page_first 2144
_journal_paper_doi 10.1039/C8CE00003D
_journal_volume 20
_journal_year 2018
_chemical_formula_moiety 'C19 H13 Br Cl2 N2 O3'
_chemical_formula_sum 'C19 H13 Br Cl2 N2 O3'
_chemical_formula_weight 468.12
_chemical_name_common '5Br3SAP-35OHBA '
_chemical_name_systematic '4-bromo-2-[(E)-3-pyridyliminomethyl]phenol, 3,5-chrolobenzoic acid'
_space_group_crystal_system monoclinic
_space_group_IT_number 15
_space_group_name_Hall '-C 2yc'
_space_group_name_H-M_alt 'C 1 2/c 1'
_symmetry_space_group_name_Hall '-C 2yc'
_symmetry_space_group_name_H-M 'C 1 2/c 1'
_atom_sites_solution_hydrogens geom
_atom_sites_solution_primary direct
_atom_sites_solution_secondary difmap
_audit_creation_method SHELXL-2018/1
_audit_update_record
;
2018-03-13 deposited with the CCDC.
2018-03-20 downloaded from the CCDC.
;
_cell_angle_alpha 90
_cell_angle_beta 99.982(2)
_cell_angle_gamma 90
_cell_formula_units_Z 8
_cell_length_a 34.7332(18)
_cell_length_b 3.8928(2)
_cell_length_c 28.2337(15)
_cell_measurement_reflns_used 3612
_cell_measurement_temperature 293(2)
_cell_measurement_theta_max 66.65
_cell_measurement_theta_min 5.59
_cell_volume 3759.7(3)
_computing_cell_refinement 'PROCESS-AUTO (Rigaku, 1998)'
_computing_data_collection 'PROCESS-AUTO (Rigaku, 1998)'
_computing_data_reduction 'PROCESS-AUTO (Rigaku, 1998)'
_computing_molecular_graphics 'ORTEP-3 (Farrugia, 2008)'
_computing_publication_material 'SHELXL-2016/6 (Sheldrick, 2016)'
_computing_structure_refinement 'SHELXL-2018/1 (Sheldrick, 2018)'
_computing_structure_solution 'SHELXS97 (Sheldrick, 1997)'
_diffrn_ambient_temperature 293(2)
_diffrn_measured_fraction_theta_full 0.997
_diffrn_measured_fraction_theta_max 0.997
_diffrn_measurement_device_type 'RIGAKU R-AXIS RAPID-II IP Area Detector'
_diffrn_measurement_method '\w scans'
_diffrn_radiation_type CuK\a
_diffrn_radiation_wavelength 1.54186
_diffrn_reflns_av_R_equivalents 0.1032
_diffrn_reflns_av_unetI/netI 0.0818
_diffrn_reflns_Laue_measured_fraction_full 0.997
_diffrn_reflns_Laue_measured_fraction_max 0.997
_diffrn_reflns_limit_h_max 40
_diffrn_reflns_limit_h_min -40
_diffrn_reflns_limit_k_max 4
_diffrn_reflns_limit_k_min -4
_diffrn_reflns_limit_l_max 33
_diffrn_reflns_limit_l_min -33
_diffrn_reflns_number 19294
_diffrn_reflns_point_group_measured_fraction_full 0.997
_diffrn_reflns_point_group_measured_fraction_max 0.997
_diffrn_reflns_theta_full 67.491
_diffrn_reflns_theta_max 67.491
_diffrn_reflns_theta_min 7.281
_diffrn_source 'rotating anode X-ray tube'
_exptl_absorpt_coefficient_mu 5.799
_exptl_absorpt_correction_T_max 0.893
_exptl_absorpt_correction_T_min 0.578
_exptl_absorpt_correction_type multi-scan
_exptl_absorpt_process_details 'Absorption was corrected by ABSCOR'
_exptl_crystal_colour yellow
_exptl_crystal_density_diffrn 1.654
_exptl_crystal_description needle
_exptl_crystal_F_000 1872
_exptl_crystal_recrystallization_method 'Re-crystallisation from solvent: THF'
_exptl_crystal_size_max 0.140
_exptl_crystal_size_mid 0.030
_exptl_crystal_size_min 0.020
_refine_diff_density_max 0.937
_refine_diff_density_min -0.945
_refine_diff_density_rms 0.108
_refine_ls_extinction_method none
_refine_ls_goodness_of_fit_ref 1.194
_refine_ls_hydrogen_treatment constr
_refine_ls_matrix_type full
_refine_ls_number_parameters 246
_refine_ls_number_reflns 3386
_refine_ls_number_restraints 0
_refine_ls_restrained_S_all 1.194
_refine_ls_R_factor_all 0.1411
_refine_ls_R_factor_gt 0.0982
_refine_ls_shift/su_max 0.000
_refine_ls_shift/su_mean 0.000
_refine_ls_structure_factor_coef Fsqd
_refine_ls_weighting_details 'w=1/[\s^2^(Fo^2^)+(0.1330P)^2^+2.3188P] where P=(Fo^2^+2Fc^2^)/3'
_refine_ls_weighting_scheme calc
_refine_ls_wR_factor_gt 0.2357
_refine_ls_wR_factor_ref 0.2972
_reflns_Friedel_coverage 0.000
_reflns_number_gt 1749
_reflns_number_total 3386
_reflns_threshold_expression 'I > 2\s(I)'
_cod_data_source_file c8ce00003d2.cif
_cod_data_source_block shelx_CCDC9
_cod_depositor_comments 'Adding full bibliography for 7230315--7230335.cif.'
_cod_database_code 7230324
_shelx_shelxl_version_number 2018/1
_shelx_space_group_comment
;
The symmetry employed for this shelxl refinement is uniquely defined
by the following loop, which should always be used as a source of
symmetry information in preference to the above space-group names.
They are only intended as comments.
;
_shelx_estimated_absorpt_t_min 0.497
_shelx_estimated_absorpt_t_max 0.893

loop_
_space_group_symop_operation_xyz
'x, y, z'
'-x, y, -z+1/2'
'x+1/2, y+1/2, z'
'-x+1/2, y+1/2, -z+1/2'
'-x, -y, -z'
'x, -y, z-1/2'
'-x+1/2, -y+1/2, -z'
'x+1/2, -y+1/2, z-1/2'

loop_
_atom_site_label
_atom_site_type_symbol
_atom_site_fract_x
_atom_site_fract_y
_atom_site_fract_z
_atom_site_U_iso_or_equiv
_atom_site_adp_type
_atom_site_occupancy
_atom_site_site_symmetry_order
_atom_site_calc_flag
_atom_site_refinement_flags_posn
_atom_site_refinement_flags_adp
C1 C 0.0723(2) 0.154(2) 0.6516(3) 0.071(2) Uani 1 1 d . .
C2 C 0.0400(3) 0.002(2) 0.6666(3) 0.076(2) Uani 1 1 d . .
H2 H 0.042207 -0.091571 0.697300 0.091 Uiso 1 1 calc R U
C3 C 0.0050(3) -0.007(2) 0.6356(3) 0.075(2) Uani 1 1 d . .
H3 H -0.016520 -0.109980 0.645276 0.090 Uiso 1 1 calc R U
C4 C 0.0014(2) 0.1341(19) 0.5903(3) 0.068(2) Uani 1 1 d . .
C5 C 0.0330(2) 0.2851(19) 0.5747(3) 0.0618(18) Uani 1 1 d . .
H5 H 0.030511 0.377458 0.543954 0.074 Uiso 1 1 calc R U
C6 C 0.0689(2) 0.297(2) 0.6061(2) 0.0626(19) Uani 1 1 d . .
C7 C 0.1021(2) 0.462(2) 0.5908(3) 0.0631(19) Uani 1 1 d . .
H7 H 0.098992 0.557793 0.560168 0.076 Uiso 1 1 calc R U
C8 C 0.1677(2) 0.6481(19) 0.6032(3) 0.0620(19) Uani 1 1 d . .
C9 C 0.1707(2) 0.710(2) 0.5558(3) 0.0660(19) Uani 1 1 d . .
H9 H 0.150506 0.640609 0.531564 0.079 Uiso 1 1 calc R U
C10 C 0.2313(2) 0.963(2) 0.5785(3) 0.068(2) Uani 1 1 d . .
H10 H 0.252949 1.072221 0.570066 0.082 Uiso 1 1 calc R U
C11 C 0.2304(2) 0.906(2) 0.6261(3) 0.074(2) Uani 1 1 d . .
H11 H 0.250981 0.976642 0.649680 0.089 Uiso 1 1 calc R U
C12 C 0.1984(2) 0.742(2) 0.6386(3) 0.071(2) Uani 1 1 d . .
H12 H 0.197527 0.695341 0.670684 0.086 Uiso 1 1 calc R U
C13 C 0.1129(2) 1.3494(19) 0.3644(3) 0.0618(19) Uani 1 1 d . .
H13 H 0.095641 1.419774 0.384261 0.074 Uiso 1 1 calc R U
C14 C 0.1036(2) 1.3927(18) 0.3153(3) 0.0599(18) Uani 1 1 d . .
C15 C 0.1289(2) 1.303(2) 0.2848(3) 0.0655(19) Uani 1 1 d . .
H15 H 0.122385 1.337447 0.251816 0.079 Uiso 1 1 calc R U
C16 C 0.1642(2) 1.159(2) 0.3052(3) 0.066(2) Uani 1 1 d . .
C17 C 0.1747(2) 1.1074(18) 0.3547(2) 0.0570(18) Uani 1 1 d . .
H17 H 0.198868 1.013107 0.367560 0.068 Uiso 1 1 calc R U
C18 C 0.1485(2) 1.199(2) 0.3841(2) 0.0582(17) Uani 1 1 d . .
C19 C 0.1580(2) 1.148(2) 0.4371(3) 0.066(2) Uani 1 1 d . .
N1 N 0.13549(18) 0.4792(18) 0.6182(2) 0.0665(16) Uani 1 1 d . .
N2 N 0.20211(17) 0.8675(17) 0.5436(2) 0.0693(18) Uani 1 1 d . .
O1 O 0.10622(16) 0.1567(17) 0.68380(19) 0.0831(17) Uani 1 1 d . .
H1A H 0.123559 0.243440 0.671407 0.125 Uiso 1 1 calc R U
O2 O 0.13614(15) 1.2274(17) 0.46431(18) 0.0817(17) Uani 1 1 d . .
O3 O 0.19256(14) 1.0016(18) 0.45153(18) 0.0782(16) Uani 1 1 d . .
H3A H 0.195764 0.968396 0.480631 0.117 Uiso 1 1 calc R U
Cl1 Cl 0.05825(6) 1.5644(6) 0.29090(7) 0.0808(7) Uani 1 1 d . .
Cl2 Cl 0.19749(7) 1.0388(7) 0.26875(7) 0.0893(8) Uani 1 1 d . .
Br1 Br -0.04781(3) 0.1122(3) 0.54874(4) 0.0927(5) Uani 1 1 d . .

loop_
_atom_site_aniso_label
_atom_site_aniso_U_11
_atom_site_aniso_U_22
_atom_site_aniso_U_33
_atom_site_aniso_U_23
_atom_site_aniso_U_13
_atom_site_aniso_U_12
C1 0.077(6) 0.071(6) 0.069(5) -0.002(4) 0.024(4) -0.006(4)
C2 0.086(6) 0.078(6) 0.066(5) 0.008(4) 0.023(4) 0.007(5)
C3 0.081(6) 0.069(6) 0.084(6) 0.005(4) 0.039(4) 0.000(5)
C4 0.066(5) 0.058(5) 0.083(5) -0.007(4) 0.022(4) -0.003(4)
C5 0.067(5) 0.054(5) 0.067(4) 0.001(3) 0.020(3) 0.007(4)
C6 0.062(5) 0.071(5) 0.058(4) 0.001(3) 0.018(3) 0.006(4)
C7 0.066(5) 0.069(5) 0.058(4) -0.005(3) 0.021(3) -0.002(4)
C8 0.063(5) 0.059(5) 0.066(4) -0.004(3) 0.017(3) 0.004(4)
C9 0.053(4) 0.080(6) 0.065(4) -0.001(4) 0.010(3) 0.000(4)
C10 0.044(4) 0.080(6) 0.082(5) 0.004(4) 0.013(3) 0.001(4)
C11 0.059(5) 0.088(7) 0.076(5) -0.009(4) 0.011(4) -0.003(4)
C12 0.067(5) 0.092(6) 0.054(4) -0.004(4) 0.008(3) 0.006(4)
C13 0.058(4) 0.062(5) 0.068(4) -0.009(3) 0.016(3) -0.008(4)
C14 0.069(5) 0.044(4) 0.067(4) 0.000(3) 0.012(3) -0.007(3)
C15 0.067(5) 0.056(5) 0.074(5) 0.006(4) 0.012(4) -0.004(4)
C16 0.061(5) 0.068(5) 0.071(5) -0.008(4) 0.019(3) -0.017(4)
C17 0.053(4) 0.063(5) 0.055(4) -0.001(3) 0.009(3) -0.008(3)
C18 0.057(4) 0.059(5) 0.060(4) 0.005(3) 0.012(3) -0.006(4)
C19 0.055(4) 0.078(6) 0.064(4) 0.003(4) 0.009(3) -0.014(4)
N1 0.059(4) 0.080(5) 0.061(4) -0.003(3) 0.013(3) -0.005(3)
N2 0.048(4) 0.087(6) 0.073(4) 0.005(3) 0.010(3) -0.004(3)
O1 0.075(4) 0.104(5) 0.071(3) 0.010(3) 0.013(3) -0.001(3)
O2 0.059(3) 0.129(5) 0.058(3) -0.011(3) 0.014(2) 0.010(3)
O3 0.051(3) 0.119(5) 0.065(3) 0.014(3) 0.012(2) 0.008(3)
Cl1 0.0661(13) 0.0885(17) 0.0846(14) 0.0081(10) 0.0046(10) 0.0051(11)
Cl2 0.0853(15) 0.119(2) 0.0691(13) 0.0049(11) 0.0283(10) 0.0123(13)
Br1 0.0670(7) 0.0942(10) 0.1173(9) -0.0047(5) 0.0175(5) -0.0109(5)

loop_
_atom_type_symbol
_atom_type_description
_atom_type_scat_dispersion_real
_atom_type_scat_dispersion_imag
_atom_type_scat_source
C C 0.0181 0.0091 'International Tables Vol C Tables 4.2.6.8 and 6.1.1.4'
H H 0.0000 0.0000 'International Tables Vol C Tables 4.2.6.8 and 6.1.1.4'
N N 0.0311 0.0180 'International Tables Vol C Tables 4.2.6.8 and 6.1.1.4'
O O 0.0492 0.0322 'International Tables Vol C Tables 4.2.6.8 and 6.1.1.4'
Cl Cl 0.3639 0.7018 'International Tables Vol C Tables 4.2.6.8 and 6.1.1.4'
Br Br -0.6763 1.2805 'International Tables Vol C Tables 4.2.6.8 and 6.1.1.4'

loop_
_geom_angle_atom_site_label_1
_geom_angle_atom_site_label_2
_geom_angle_atom_site_label_3
_geom_angle
O1 C1 C6 122.9(7)
O1 C1 C2 116.6(7)
C6 C1 C2 120.5(8)
C3 C2 C1 119.1(8)
C3 C2 H2 120.5
C1 C2 H2 120.5
C2 C3 C4 120.8(8)
C2 C3 H3 119.6
C4 C3 H3 119.6
C3 C4 C5 120.9(8)
C3 C4 Br1 118.9(6)
C5 C4 Br1 120.2(6)
C4 C5 C6 118.8(7)
C4 C5 H5 120.6
C6 C5 H5 120.6
C1 C6 C5 119.8(7)
C1 C6 C7 120.7(7)
C5 C6 C7 119.5(7)
N1 C7 C6 121.8(7)
N1 C7 H7 119.1
C6 C7 H7 119.1
C12 C8 C9 118.5(7)
C12 C8 N1 117.1(7)
C9 C8 N1 124.4(7)
N2 C9 C8 121.8(7)
N2 C9 H9 119.1
C8 C9 H9 119.1
N2 C10 C11 122.3(7)
N2 C10 H10 118.9
C11 C10 H10 118.9
C10 C11 C12 118.9(8)
C10 C11 H11 120.6
C12 C11 H11 120.6
C11 C12 C8 119.6(8)
C11 C12 H12 120.2
C8 C12 H12 120.2
C14 C13 C18 119.3(7)
C14 C13 H13 120.4
C18 C13 H13 120.4
C13 C14 C15 122.2(7)
C13 C14 Cl1 119.0(6)
C15 C14 Cl1 118.7(6)
C14 C15 C16 117.3(7)
C14 C15 H15 121.3
C16 C15 H15 121.3
C15 C16 C17 122.4(7)
C15 C16 Cl2 119.7(6)
C17 C16 Cl2 117.9(6)
C18 C17 C16 118.6(7)
C18 C17 H17 120.7
C16 C17 H17 120.7
C17 C18 C13 120.1(6)
C17 C18 C19 121.1(7)
C13 C18 C19 118.8(6)
O2 C19 O3 123.3(7)
O2 C19 C18 123.4(7)
O3 C19 C18 113.3(6)
C7 N1 C8 121.4(7)
C10 N2 C9 118.9(7)
C1 O1 H1A 109.5
C19 O3 H3A 109.5

loop_
_geom_bond_atom_site_label_1
_geom_bond_atom_site_label_2
_geom_bond_distance
C1 O1 1.359(9)
C1 C6 1.385(10)
C1 C2 1.399(11)
C2 C3 1.368(11)
C2 H2 0.9300
C3 C4 1.380(10)
C3 H3 0.9300
C4 C5 1.383(10)
C4 Br1 1.899(8)
C5 C6 1.398(10)
C5 H5 0.9300
C6 C7 1.449(10)
C7 N1 1.281(9)
C7 H7 0.9300
C8 C12 1.380(10)
C8 C9 1.382(10)
C8 N1 1.423(9)
C9 N2 1.347(9)
C9 H9 0.9300
C10 N2 1.337(9)
C10 C11 1.369(11)
C10 H10 0.9300
C11 C12 1.379(11)
C11 H11 0.9300
C12 H12 0.9300
C13 C14 1.378(9)
C13 C18 1.394(10)
C13 H13 0.9300
C14 C15 1.378(10)
C14 Cl1 1.739(8)
C15 C16 1.381(10)
C15 H15 0.9300
C16 C17 1.394(10)
C16 Cl2 1.740(8)
C17 C18 1.380(10)
C17 H17 0.9300
C18 C19 1.491(10)
C19 O2 1.210(8)
C19 O3 1.327(8)
O1 H1A 0.8200
O3 H3A 0.8200

loop_
_geom_hbond_atom_site_label_D
_geom_hbond_atom_site_label_H
_geom_hbond_atom_site_label_A
_geom_hbond_distance_DH
_geom_hbond_distance_HA
_geom_hbond_distance_DA
_geom_hbond_angle_DHA
_geom_hbond_site_symmetry_A
_geom_hbond_publ_flag
C9 H9 O2 0.93 2.47 3.250(10) 141.1 1_545 yes
C10 H10 O3 0.93 2.67 3.582(10) 168.7 7_576 yes
C12 H12 Cl2 0.93 2.96 3.778(8) 148.1 6_576 yes
O1 H1A N1 0.82 1.87 2.588(8) 145.9 . yes
O3 H3A N2 0.82 1.80 2.616(8) 176.4 . yes

loop_
_geom_torsion_atom_site_label_1
_geom_torsion_atom_site_label_2
_geom_torsion_atom_site_label_3
_geom_torsion_atom_site_label_4
_geom_torsion
O1 C1 C2 C3 180.0(8)
C6 C1 C2 C3 0.6(13)
C1 C2 C3 C4 -0.6(14)
C2 C3 C4 C5 0.7(13)
C2 C3 C4 Br1 179.8(7)
C3 C4 C5 C6 -0.8(12)
Br1 C4 C5 C6 -179.8(6)
O1 C1 C6 C5 -180.0(8)
C2 C1 C6 C5 -0.6(12)
O1 C1 C6 C7 -0.9(13)
C2 C1 C6 C7 178.5(8)
C4 C5 C6 C1 0.7(11)
C4 C5 C6 C7 -178.4(7)
C1 C6 C7 N1 0.8(12)
C5 C6 C7 N1 179.9(7)
C12 C8 C9 N2 -2.1(12)
N1 C8 C9 N2 -179.2(7)
N2 C10 C11 C12 0.5(13)
C10 C11 C12 C8 -1.8(13)
C9 C8 C12 C11 2.5(12)
N1 C8 C12 C11 179.9(8)
C18 C13 C14 C15 -2.2(11)
C18 C13 C14 Cl1 177.4(6)
C13 C14 C15 C16 1.2(11)
Cl1 C14 C15 C16 -178.4(5)
C14 C15 C16 C17 -0.6(11)
C14 C15 C16 Cl2 179.9(6)
C15 C16 C17 C18 0.9(11)
Cl2 C16 C17 C18 -179.5(6)
C16 C17 C18 C13 -1.9(11)
C16 C17 C18 C19 179.6(7)
C14 C13 C18 C17 2.5(11)
C14 C13 C18 C19 -178.9(6)
C17 C18 C19 O2 179.3(8)
C13 C18 C19 O2 0.7(12)
C17 C18 C19 O3 -1.7(10)
C13 C18 C19 O3 179.7(7)
C6 C7 N1 C8 -178.7(7)
C12 C8 N1 C7 161.7(8)
C9 C8 N1 C7 -21.2(12)
C11 C10 N2 C9 0.1(12)
C8 C9 N2 C10 0.8(12)
